data_4119023
loop_
_publ_author_name
'Weizhi Geng'
'Wen-Xiong Zhang'
'Wei Hao'
'Zhenfeng Xi'

_publ_section_title
;
 Cyclopentadiene-Phosphine/Palladium-Catalyzed Cleavage of C-N Bonds in
 Secondary Amines: Synthesis of Pyrrole and Indole Derivatives from
 Secondary Amines and Alkenyl or Aryl Dibromides
;
_journal_name_full 'Journal of the American Chemical Society'
_journal_page_first 20230
_journal_page_last 20233
_journal_paper_doi 10.1021/ja308950d
_journal_volume 134
_journal_year 2012
_chemical_absolute_configuration unk
_chemical_formula_sum 'C62 H68 Cl2 P2 Pd2'
_chemical_formula_weight 1158.80
_chemical_name_systematic
; 
 ? 
;
_space_group_IT_number 4
_symmetry_cell_setting monoclinic
_symmetry_space_group_name_Hall 'P 2yb'
_symmetry_space_group_name_H-M 'P 1 21 1'
_atom_sites_solution_hydrogens geom
_atom_sites_solution_primary direct
_atom_sites_solution_secondary difmap
_audit_creation_method SHELXL-97
_cell_angle_alpha 90.00
_cell_angle_beta 115.63(3)
_cell_angle_gamma 90.00
_cell_formula_units_Z 2
_cell_length_a 12.776(3)
_cell_length_b 16.646(3)
_cell_length_c 14.441(3)
_cell_measurement_temperature 293(2)
_cell_measurement_theta_max 27.49
_cell_measurement_theta_min 1.56
_cell_volume 2769.0(12)
_computing_cell_refinement Rapid-AUTO
_computing_data_collection 'Rapid-AUTO (Rigaku,2000)'
_computing_data_reduction 'CrystalStructure (Rigaku/MSC,2000)'
_computing_molecular_graphics 'Siemens SHELXTL V4.2,(Sheldrick,1990)'
_computing_publication_material SHELXL-97,(Sheldrick,1997)
_computing_structure_refinement SHELXL-97,(Sheldrick,1997)
_computing_structure_solution SHELXS-97,(Sheldrick,1997)
_diffrn_ambient_temperature 293(2)
_diffrn_detector_area_resol_mean 10.00
_diffrn_measured_fraction_theta_full 0.996
_diffrn_measured_fraction_theta_max 0.996
_diffrn_measurement_device_type 'Rigaku RAXIS RAPID IP'
_diffrn_measurement_method \W
_diffrn_radiation_monochromator graphite
_diffrn_radiation_source 'fine-focus sealed tube'
_diffrn_radiation_type MoK\a
_diffrn_radiation_wavelength 0.71073
_diffrn_reflns_av_R_equivalents 0.0836
_diffrn_reflns_av_sigmaI/netI 0.2721
_diffrn_reflns_limit_h_max 16
_diffrn_reflns_limit_h_min -15
_diffrn_reflns_limit_k_max 21
_diffrn_reflns_limit_k_min -21
_diffrn_reflns_limit_l_max 18
_diffrn_reflns_limit_l_min -18
_diffrn_reflns_number 19090
_diffrn_reflns_theta_full 27.49
_diffrn_reflns_theta_max 27.49
_diffrn_reflns_theta_min 1.56
_diffrn_standards_decay_% 0
_diffrn_standards_interval_count 0
_diffrn_standards_interval_time 0
_diffrn_standards_number 0
_exptl_absorpt_coefficient_mu 0.842
_exptl_absorpt_correction_T_max 0.9206
_exptl_absorpt_correction_T_min 0.8497
_exptl_absorpt_correction_type empirical
_exptl_absorpt_process_details
; 
                                  HIGASHI, T. (1995). Abscor-empirical 
                                  Absorption Correction based on Fourier 
                                  Series Approximation. 
                                  Rigaku Corporation,Tokyo,Japan. 
;
_exptl_crystal_density_diffrn 1.390
_exptl_crystal_F_000 1192
_exptl_crystal_size_max 0.20
_exptl_crystal_size_mid 0.20
_exptl_crystal_size_min 0.10
_refine_diff_density_max 0.816
_refine_diff_density_min -1.130
_refine_diff_density_rms 0.266
_refine_ls_abs_structure_details 'Flack H D (1983), Acta Cryst. A39, 876-881'
_refine_ls_abs_structure_Flack 0.19(5)
_refine_ls_extinction_coef 0.0135(5)
_refine_ls_extinction_expression Fc^*^=kFc[1+0.001xFc^2^\l^3^/sin(2\q)]^-1/4^
_refine_ls_extinction_method SHELXL
_refine_ls_goodness_of_fit_ref 0.993
_refine_ls_hydrogen_treatment none
_refine_ls_matrix_type full
_refine_ls_number_parameters 622
_refine_ls_number_reflns 12131
_refine_ls_number_restraints 1
_refine_ls_restrained_S_all 0.993
_refine_ls_R_factor_all 0.1261
_refine_ls_R_factor_gt 0.0558
_refine_ls_shift/su_max 0.007
_refine_ls_shift/su_mean 0.000
_refine_ls_structure_factor_coef Fsqd
_refine_ls_weighting_details 'calc w=1/[\s^2^(Fo^2^)+(0.0450P)^2^+0.0000P] where P=(Fo^2^+2Fc^2^)/3'
_refine_ls_weighting_scheme calc
_refine_ls_wR_factor_gt 0.1226
_refine_ls_wR_factor_ref 0.1610
_reflns_number_gt 5084
_reflns_number_total 12131
_reflns_threshold_expression >2sigma(I)
_cod_data_source_file ja308950d_si_003.cif
_cod_data_source_block gwz3
_cod_original_cell_volume 2769.1(10)
_cod_database_code 4119023

loop_
_symmetry_equiv_pos_as_xyz
'x, y, z'
'-x, y+1/2, -z'

loop_
_atom_site_label
_atom_site_type_symbol
_atom_site_fract_x
_atom_site_fract_y
_atom_site_fract_z
_atom_site_U_iso_or_equiv
_atom_site_adp_type
_atom_site_occupancy
_atom_site_symmetry_multiplicity
_atom_site_calc_flag
_atom_site_refinement_flags
Pd1 Pd 0.25846(8) 0.23167(6) 0.25594(6) 0.0339(3) Uani 1 1 d .
Pd2 Pd 0.39347(7) 0.24579(6) 0.52753(6) 0.0292(2) Uani 1 1 d .
Cl1 Cl 0.1984(3) 0.2193(2) 0.3943(2) 0.0374(10) Uani 1 1 d .
Cl2 Cl 0.4517(3) 0.2221(2) 0.3915(2) 0.0419(11) Uani 1 1 d .
P1 P 0.0812(3) 0.2423(3) 0.1326(2) 0.0391(8) Uani 1 1 d .
P2 P 0.5700(3) 0.2778(2) 0.6380(2) 0.0340(9) Uani 1 1 d .
C1 C 0.3099(9) 0.2439(10) 0.1376(7) 0.028(3) Uani 1 1 d .
C2 C 0.3901(15) 0.1767(9) 0.1458(11) 0.050(5) Uani 1 1 d .
C3 C 0.4996(15) 0.2049(9) 0.1713(13) 0.053(4) Uani 1 1 d .
C4 C 0.4971(13) 0.2893(9) 0.1840(11) 0.039(4) Uani 1 1 d .
C5 C 0.3898(13) 0.3144(8) 0.1621(10) 0.035(4) Uani 1 1 d .
C6 C 0.3463(16) 0.0904(8) 0.1166(12) 0.065(5) Uani 1 1 d .
H6A H 0.2647 0.0922 0.0691 0.078 Uiso 1 1 calc R
H6B H 0.3875 0.0662 0.0808 0.078 Uiso 1 1 calc R
C7 C 0.360(2) 0.0392(11) 0.2029(15) 0.125(9) Uani 1 1 d .
H7A H 0.4407 0.0376 0.2511 0.187 Uiso 1 1 calc R
H7B H 0.3342 -0.0141 0.1785 0.187 Uiso 1 1 calc R
H7C H 0.3152 0.0604 0.2360 0.187 Uiso 1 1 calc R
C8 C 0.6047(18) 0.1573(15) 0.1823(16) 0.110(8) Uani 1 1 d .
H8A H 0.5787 0.1103 0.1385 0.132 Uiso 1 1 calc R
H8B H 0.6503 0.1899 0.1576 0.132 Uiso 1 1 calc R
C9 C 0.681(2) 0.1302(15) 0.289(2) 0.195(15) Uani 1 1 d .
H9A H 0.7243 0.1753 0.3289 0.293 Uiso 1 1 calc R
H9B H 0.7346 0.0903 0.2868 0.293 Uiso 1 1 calc R
H9C H 0.6349 0.1077 0.3198 0.293 Uiso 1 1 calc R
C10 C 0.5999(16) 0.3444(12) 0.2136(12) 0.089(7) Uani 1 1 d .
H10A H 0.6574 0.3185 0.1967 0.107 Uiso 1 1 calc R
H10B H 0.5752 0.3931 0.1730 0.107 Uiso 1 1 calc R
C11 C 0.6546(14) 0.3664(10) 0.3226(11) 0.072(5) Uani 1 1 d .
H11A H 0.5956 0.3793 0.3446 0.109 Uiso 1 1 calc R
H11B H 0.7040 0.4121 0.3323 0.109 Uiso 1 1 calc R
H11C H 0.7000 0.3220 0.3622 0.109 Uiso 1 1 calc R
C12 C 0.3484(16) 0.4008(9) 0.1570(12) 0.069(5) Uani 1 1 d .
H12A H 0.4001 0.4360 0.1426 0.082 Uiso 1 1 calc R
H12B H 0.2715 0.4058 0.1007 0.082 Uiso 1 1 calc R
C13 C 0.3442(15) 0.4266(11) 0.2510(15) 0.103(7) Uani 1 1 d .
H13A H 0.3373 0.3805 0.2879 0.154 Uiso 1 1 calc R
H13B H 0.2785 0.4611 0.2349 0.154 Uiso 1 1 calc R
H13C H 0.4141 0.4552 0.2926 0.154 Uiso 1 1 calc R
C14 C 0.2115(10) 0.2483(10) 0.0319(7) 0.039(3) Uani 1 1 d .
C15 C 0.2347(11) 0.2512(12) -0.0554(8) 0.068(4) Uani 1 1 d .
H15 H 0.3112 0.2502 -0.0467 0.081 Uiso 1 1 calc R
C16 C 0.1456(11) 0.2555(14) -0.1534(9) 0.078(6) Uani 1 1 d .
H16 H 0.1626 0.2590 -0.2097 0.093 Uiso 1 1 calc R
C17 C 0.0326(12) 0.2547(13) -0.1679(9) 0.094(6) Uani 1 1 d .
H17 H -0.0270 0.2577 -0.2339 0.113 Uiso 1 1 calc R
C18 C 0.0064(10) 0.2493(11) -0.0833(7) 0.057(4) Uani 1 1 d .
H18 H -0.0699 0.2475 -0.0917 0.069 Uiso 1 1 calc R
C19 C 0.0991(9) 0.2468(10) 0.0131(8) 0.039(3) Uani 1 1 d .
C20 C -0.0033(13) 0.3319(9) 0.1302(12) 0.046(4) Uani 1 1 d .
C21 C -0.0097(11) 0.4006(9) 0.0663(10) 0.050(4) Uani 1 1 d .
H21 H 0.0224 0.3996 0.0194 0.060 Uiso 1 1 calc R
C22 C -0.0659(13) 0.4677(9) 0.0787(12) 0.062(4) Uani 1 1 d .
H22 H -0.0681 0.5128 0.0398 0.074 Uiso 1 1 calc R
C23 C -0.1151(13) 0.4733(9) 0.1390(13) 0.065(5) Uani 1 1 d .
H23 H -0.1571 0.5191 0.1381 0.078 Uiso 1 1 calc R
C24 C -0.1057(12) 0.4111(8) 0.2056(11) 0.056(4) Uani 1 1 d .
H24 H -0.1357 0.4162 0.2537 0.067 Uiso 1 1 calc R
C25 C -0.0509(12) 0.3411(8) 0.1992(9) 0.053(4) Uani 1 1 d .
H25 H -0.0459 0.2987 0.2428 0.064 Uiso 1 1 calc R
C26 C -0.0157(16) 0.1625(9) 0.1207(12) 0.048(4) Uani 1 1 d .
C27 C -0.1375(13) 0.1683(9) 0.0594(11) 0.064(4) Uani 1 1 d .
H27 H -0.1691 0.2166 0.0270 0.076 Uiso 1 1 calc R
C28 C -0.2080(16) 0.1047(13) 0.0476(14) 0.099(7) Uani 1 1 d .
H28 H -0.2876 0.1124 0.0116 0.119 Uiso 1 1 calc R
C29 C -0.1695(19) 0.0297(13) 0.0852(16) 0.101(7) Uani 1 1 d .
H29 H -0.2213 -0.0128 0.0716 0.122 Uiso 1 1 calc R
C30 C -0.044(2) 0.0178(10) 0.1481(13) 0.087(6) Uani 1 1 d .
H30 H -0.0104 -0.0308 0.1785 0.105 Uiso 1 1 calc R
C31 C 0.0217(14) 0.0915(13) 0.1569(12) 0.082(6) Uani 1 1 d .
H31 H 0.1018 0.0868 0.1937 0.098 Uiso 1 1 calc R
C32 C 0.3523(10) 0.2632(6) 0.6533(8) 0.026(3) Uani 1 1 d .
C33 C 0.3157(11) 0.1834(7) 0.6654(9) 0.028(3) Uani 1 1 d .
C34 C 0.2022(13) 0.1799(8) 0.6344(10) 0.043(4) Uani 1 1 d .
C35 C 0.1547(11) 0.2605(9) 0.6041(9) 0.048(4) Uani 1 1 d .
C36 C 0.2464(13) 0.3094(7) 0.6163(10) 0.039(4) Uani 1 1 d .
C37 C 0.3991(12) 0.1098(6) 0.7158(10) 0.046(4) Uani 1 1 d .
H37A H 0.3609 0.0612 0.6801 0.055 Uiso 1 1 calc R
H37B H 0.4688 0.1168 0.7056 0.055 Uiso 1 1 calc R
C38 C 0.4351(15) 0.0981(9) 0.8321(11) 0.082(6) Uani 1 1 d .
H38A H 0.4523 0.1494 0.8658 0.123 Uiso 1 1 calc R
H38B H 0.5026 0.0645 0.8610 0.123 Uiso 1 1 calc R
H38C H 0.3726 0.0733 0.8416 0.123 Uiso 1 1 calc R
C39 C 0.1263(13) 0.1056(9) 0.6374(12) 0.066(5) Uani 1 1 d .
H39A H 0.1759 0.0653 0.6844 0.080 Uiso 1 1 calc R
H39B H 0.0703 0.1229 0.6620 0.080 Uiso 1 1 calc R
C40 C 0.0619(14) 0.0690(11) 0.5288(14) 0.110(7) Uani 1 1 d .
H40A H 0.0134 0.1091 0.4823 0.165 Uiso 1 1 calc R
H40B H 0.0149 0.0247 0.5311 0.165 Uiso 1 1 calc R
H40C H 0.1176 0.0503 0.5055 0.165 Uiso 1 1 calc R
C41 C 0.0288(14) 0.2872(11) 0.5719(12) 0.091(6) Uani 1 1 d .
H41A H -0.0072 0.2508 0.6019 0.109 Uiso 1 1 calc R
H41B H 0.0292 0.3403 0.5998 0.109 Uiso 1 1 calc R
C42 C -0.0394(17) 0.2895(13) 0.4645(14) 0.140(9) Uani 1 1 d .
H42A H -0.0018 0.3226 0.4334 0.211 Uiso 1 1 calc R
H42B H -0.1144 0.3115 0.4499 0.211 Uiso 1 1 calc R
H42C H -0.0483 0.2361 0.4371 0.211 Uiso 1 1 calc R
C43 C 0.2418(14) 0.3991(9) 0.6008(10) 0.069(5) Uani 1 1 d .
H43A H 0.1836 0.4217 0.6195 0.083 Uiso 1 1 calc R
H43B H 0.3162 0.4221 0.6460 0.083 Uiso 1 1 calc R
C44 C 0.213(2) 0.4216(11) 0.4920(17) 0.159(10) Uani 1 1 d .
H44A H 0.2603 0.3904 0.4683 0.239 Uiso 1 1 calc R
H44B H 0.2290 0.4776 0.4887 0.239 Uiso 1 1 calc R
H44C H 0.1329 0.4111 0.4493 0.239 Uiso 1 1 calc R
C45 C 0.4524(12) 0.2932(6) 0.7495(9) 0.036(3) Uani 1 1 d .
C46 C 0.4307(12) 0.3177(8) 0.8346(9) 0.049(4) Uani 1 1 d .
H46 H 0.3551 0.3186 0.8281 0.058 Uiso 1 1 calc R
C47 C 0.5210(17) 0.3398(9) 0.9258(11) 0.072(5) Uani 1 1 d .
H47 H 0.5073 0.3520 0.9825 0.086 Uiso 1 1 calc R
C48 C 0.6332(15) 0.3438(10) 0.9328(10) 0.073(5) Uani 1 1 d .
H48 H 0.6946 0.3581 0.9948 0.088 Uiso 1 1 calc R
C49 C 0.6539(12) 0.3271(7) 0.8505(9) 0.048(4) Uani 1 1 d .
H49 H 0.7277 0.3338 0.8537 0.057 Uiso 1 1 calc R
C50 C 0.5605(10) 0.2992(7) 0.7590(8) 0.031(3) Uani 1 1 d .
C51 C 0.6792(11) 0.2045(7) 0.6618(10) 0.043(3) Uani 1 1 d .
C52 C 0.7290(11) 0.1605(7) 0.7553(10) 0.047(4) Uani 1 1 d .
H52 H 0.7031 0.1703 0.8053 0.056 Uiso 1 1 calc R
C53 C 0.8114(15) 0.1059(11) 0.7734(14) 0.083(6) Uani 1 1 d .
H53 H 0.8434 0.0787 0.8357 0.099 Uiso 1 1 calc R
C54 C 0.8492(14) 0.0897(9) 0.6988(14) 0.078(5) Uani 1 1 d .
H54 H 0.9073 0.0518 0.7112 0.094 Uiso 1 1 calc R
C55 C 0.8000(13) 0.1302(9) 0.6047(11) 0.062(4) Uani 1 1 d .
H55 H 0.8197 0.1156 0.5521 0.074 Uiso 1 1 calc R
C56 C 0.7208(11) 0.1930(9) 0.5897(11) 0.059(4) Uani 1 1 d .
H56 H 0.6972 0.2260 0.5323 0.071 Uiso 1 1 calc R
C57 C 0.6230(12) 0.3707(7) 0.6024(9) 0.035(3) Uani 1 1 d .
C58 C 0.7351(16) 0.3857(9) 0.6333(13) 0.075(5) Uani 1 1 d .
H58 H 0.7880 0.3461 0.6706 0.090 Uiso 1 1 calc R
C59 C 0.7752(15) 0.4519(11) 0.6147(14) 0.090(6) Uani 1 1 d .
H59 H 0.8549 0.4594 0.6393 0.108 Uiso 1 1 calc R
C60 C 0.6960(19) 0.5143(10) 0.5556(13) 0.089(7) Uani 1 1 d .
H60 H 0.7225 0.5624 0.5407 0.107 Uiso 1 1 calc R
C61 C 0.5776(17) 0.4988(8) 0.5219(12) 0.070(5) Uani 1 1 d .
H61 H 0.5236 0.5373 0.4834 0.084 Uiso 1 1 calc R
C62 C 0.5394(14) 0.4269(8) 0.5450(11) 0.059(4) Uani 1 1 d .
H62 H 0.4607 0.4166 0.5230 0.071 Uiso 1 1 calc R

loop_
_atom_site_aniso_label
_atom_site_aniso_U_11
_atom_site_aniso_U_22
_atom_site_aniso_U_33
_atom_site_aniso_U_23
_atom_site_aniso_U_13
_atom_site_aniso_U_12
Pd1 0.0265(6) 0.0509(7) 0.0215(5) -0.0035(6) 0.0077(4) -0.0023(6)
Pd2 0.0260(6) 0.0356(5) 0.0223(4) -0.0005(6) 0.0069(4) -0.0023(6)
Cl1 0.0268(18) 0.059(3) 0.0272(14) -0.0073(18) 0.0121(13) -0.0018(17)
Cl2 0.0255(17) 0.072(3) 0.0265(14) -0.0001(18) 0.0095(13) 0.0041(18)
P1 0.0278(18) 0.066(2) 0.0208(13) -0.006(3) 0.0082(13) -0.003(3)
P2 0.029(2) 0.039(2) 0.0284(17) -0.0003(15) 0.0074(16) -0.0061(16)
C1 0.035(7) 0.024(6) 0.027(5) 0.001(8) 0.014(5) -0.003(8)
C2 0.057(13) 0.066(10) 0.028(9) -0.026(8) 0.020(9) -0.016(9)
C3 0.056(13) 0.052(10) 0.057(11) 0.001(8) 0.030(10) 0.005(8)
C4 0.029(10) 0.066(11) 0.032(8) -0.008(7) 0.020(8) -0.006(8)
C5 0.036(10) 0.047(9) 0.022(7) 0.010(7) 0.012(7) -0.010(7)
C6 0.106(15) 0.045(9) 0.054(11) -0.018(8) 0.043(11) -0.006(9)
C7 0.20(3) 0.099(16) 0.12(2) -0.057(14) 0.12(2) -0.025(15)
C8 0.055(16) 0.17(2) 0.096(18) -0.020(16) 0.024(13) 0.034(14)
C9 0.14(3) 0.12(2) 0.31(5) 0.04(3) 0.08(3) 0.042(19)
C10 0.054(14) 0.183(19) 0.044(10) -0.030(12) 0.033(10) -0.060(12)
C11 0.045(11) 0.102(13) 0.067(11) -0.030(10) 0.021(9) -0.042(9)
C12 0.101(15) 0.058(11) 0.054(12) 0.021(9) 0.040(11) -0.005(10)
C13 0.073(15) 0.094(14) 0.117(17) -0.005(13) 0.018(13) 0.005(11)
C14 0.044(8) 0.055(8) 0.026(5) -0.010(8) 0.022(6) -0.013(9)
C15 0.044(8) 0.125(13) 0.032(6) -0.001(11) 0.015(6) -0.005(11)
C16 0.031(8) 0.18(2) 0.026(6) 0.004(12) 0.013(6) 0.006(13)
C17 0.041(9) 0.20(2) 0.036(7) -0.038(13) 0.016(6) -0.014(14)
C18 0.041(8) 0.101(11) 0.024(5) -0.010(10) 0.009(5) -0.017(11)
C19 0.024(7) 0.043(7) 0.033(6) -0.009(10) -0.005(5) -0.007(8)
C20 0.024(10) 0.071(11) 0.050(11) -0.002(9) 0.023(9) 0.002(7)
C21 0.030(9) 0.066(10) 0.046(9) 0.004(8) 0.009(7) 0.005(7)
C22 0.040(11) 0.070(11) 0.067(11) 0.016(9) 0.016(9) 0.009(8)
C23 0.027(10) 0.061(11) 0.081(13) -0.006(10) 0.000(9) 0.008(8)
C24 0.050(10) 0.052(9) 0.057(9) -0.032(8) 0.015(8) -0.001(8)
C25 0.061(11) 0.061(10) 0.033(7) -0.010(7) 0.016(8) 0.000(8)
C26 0.063(13) 0.049(9) 0.028(9) 0.000(8) 0.015(9) -0.007(8)
C27 0.046(11) 0.079(11) 0.062(10) 0.014(9) 0.020(9) -0.023(9)
C28 0.062(14) 0.126(17) 0.094(15) 0.012(14) 0.019(11) -0.052(13)
C29 0.092(18) 0.120(19) 0.089(16) -0.019(14) 0.037(14) -0.058(15)
C30 0.115(19) 0.061(11) 0.067(12) -0.014(9) 0.022(13) -0.032(11)
C31 0.026(10) 0.156(19) 0.056(11) -0.019(13) 0.010(9) -0.032(11)
C32 0.020(7) 0.023(8) 0.024(6) 0.011(5) 0.001(5) 0.002(5)
C33 0.023(8) 0.038(8) 0.020(6) -0.004(6) 0.007(6) 0.004(6)
C34 0.040(11) 0.056(9) 0.037(9) -0.015(7) 0.020(8) -0.019(8)
C35 0.019(9) 0.090(15) 0.035(7) -0.003(9) 0.010(6) 0.010(8)
C36 0.051(11) 0.035(8) 0.031(8) -0.016(6) 0.017(8) 0.010(7)
C37 0.062(10) 0.019(6) 0.057(9) -0.009(7) 0.027(8) 0.004(6)
C38 0.121(17) 0.073(11) 0.056(11) 0.024(9) 0.042(11) 0.017(10)
C39 0.062(12) 0.074(11) 0.079(11) -0.017(10) 0.046(10) -0.025(9)
C40 0.059(13) 0.154(18) 0.146(19) -0.052(16) 0.072(14) -0.039(12)
C41 0.069(14) 0.141(18) 0.050(10) 0.015(11) 0.014(10) 0.002(12)
C42 0.092(18) 0.23(3) 0.107(17) 0.032(17) 0.048(15) 0.029(17)
C43 0.079(13) 0.069(11) 0.046(9) 0.002(9) 0.015(9) 0.024(9)
C44 0.24(3) 0.078(15) 0.22(3) 0.065(18) 0.15(3) 0.055(16)
C45 0.059(10) 0.028(7) 0.026(6) -0.006(6) 0.023(7) -0.005(6)
C46 0.042(9) 0.063(9) 0.038(8) -0.009(7) 0.015(7) -0.005(7)
C47 0.097(15) 0.072(11) 0.035(8) -0.009(8) 0.018(10) -0.014(10)
C48 0.069(13) 0.110(14) 0.023(7) -0.010(8) 0.004(8) -0.037(10)
C49 0.039(9) 0.055(9) 0.031(7) -0.001(7) -0.002(7) 0.001(7)
C50 0.030(8) 0.037(7) 0.021(6) -0.019(5) 0.006(6) -0.021(6)
C51 0.036(9) 0.043(8) 0.045(8) -0.004(7) 0.013(7) -0.003(6)
C52 0.037(9) 0.041(8) 0.050(9) 0.011(7) 0.007(7) -0.002(7)
C53 0.057(13) 0.113(16) 0.064(11) 0.006(11) 0.013(10) 0.023(11)
C54 0.054(12) 0.061(11) 0.096(14) 0.027(11) 0.009(11) 0.010(8)
C55 0.045(11) 0.079(11) 0.050(9) -0.014(9) 0.009(8) 0.014(9)
C56 0.035(10) 0.080(11) 0.064(10) -0.003(9) 0.022(8) 0.008(8)
C57 0.039(9) 0.036(8) 0.029(7) -0.021(6) 0.014(7) -0.024(7)
C58 0.095(15) 0.048(9) 0.091(13) -0.005(9) 0.049(12) -0.036(10)
C59 0.065(14) 0.084(13) 0.119(16) 0.025(13) 0.039(12) -0.021(11)
C60 0.14(2) 0.074(13) 0.085(13) -0.032(11) 0.074(14) -0.068(13)
C61 0.123(16) 0.030(8) 0.069(11) -0.006(8) 0.054(12) -0.005(9)
C62 0.064(12) 0.046(9) 0.070(11) -0.004(8) 0.032(9) -0.015(8)

loop_
_atom_type_symbol
_atom_type_description
_atom_type_scat_dispersion_real
_atom_type_scat_dispersion_imag
_atom_type_scat_source
C C 0.0033 0.0016 'International Tables Vol C Tables 4.2.6.8 and 6.1.1.4'
H H 0.0000 0.0000 'International Tables Vol C Tables 4.2.6.8 and 6.1.1.4'
Cl Cl 0.1484 0.1585 'International Tables Vol C Tables 4.2.6.8 and 6.1.1.4'
P P 0.1023 0.0942 'International Tables Vol C Tables 4.2.6.8 and 6.1.1.4'
Pd Pd -0.9988 1.0072 'International Tables Vol C Tables 4.2.6.8 and 6.1.1.4'

loop_
_geom_angle_atom_site_label_1
_geom_angle_atom_site_label_2
_geom_angle_atom_site_label_3
_geom_angle
C1 Pd1 P1 84.7(3)
C1 Pd1 Cl2 95.6(3)
P1 Pd1 Cl2 179.09(19)
C1 Pd1 Cl1 179.2(5)
P1 Pd1 Cl1 95.26(11)
Cl2 Pd1 Cl1 84.45(10)
C32 Pd2 P2 84.3(3)
C32 Pd2 Cl2 176.4(3)
P2 Pd2 Cl2 92.86(12)
C32 Pd2 Cl1 98.8(3)
P2 Pd2 Cl1 174.89(12)
Cl2 Pd2 Cl1 84.16(10)
Pd1 Cl1 Pd2 93.12(11)
Pd1 Cl2 Pd2 94.75(12)
C26 P1 C20 103.2(6)
C26 P1 C19 107.7(7)
C20 P1 C19 105.1(7)
C26 P1 Pd1 116.6(6)
C20 P1 Pd1 118.2(5)
C19 P1 Pd1 105.1(4)
C51 P2 C50 108.6(6)
C51 P2 C57 106.1(6)
C50 P2 C57 106.6(5)
C51 P2 Pd2 116.7(4)
C50 P2 Pd2 105.6(4)
C57 P2 Pd2 112.7(4)
C2 C1 C5 101.3(9)
C2 C1 C14 111.2(11)
C5 C1 C14 112.9(12)
C2 C1 Pd1 108.1(9)
C5 C1 Pd1 107.9(8)
C14 C1 Pd1 114.5(7)
C3 C2 C1 110.7(13)
C3 C2 C6 127.2(16)
C1 C2 C6 121.8(15)
C2 C3 C4 107.3(15)
C2 C3 C8 127.6(17)
C4 C3 C8 125.1(18)
C5 C4 C3 110.9(15)
C5 C4 C10 123.9(16)
C3 C4 C10 125.1(18)
C4 C5 C1 109.7(12)
C4 C5 C12 127.4(14)
C1 C5 C12 122.9(14)
C7 C6 C2 114.7(14)
C7 C6 H6A 108.6
C2 C6 H6A 108.6
C7 C6 H6B 108.6
C2 C6 H6B 108.6
H6A C6 H6B 107.6
C6 C7 H7A 109.5
C6 C7 H7B 109.5
H7A C7 H7B 109.5
C6 C7 H7C 109.5
H7A C7 H7C 109.5
H7B C7 H7C 109.5
C9 C8 C3 115.2(19)
C9 C8 H8A 108.5
C3 C8 H8A 108.5
C9 C8 H8B 108.5
C3 C8 H8B 108.5
H8A C8 H8B 107.5
C8 C9 H9A 109.5
C8 C9 H9B 109.5
H9A C9 H9B 109.5
C8 C9 H9C 109.5
H9A C9 H9C 109.5
H9B C9 H9C 109.5
C11 C10 C4 114.2(13)
C11 C10 H10A 108.7
C4 C10 H10A 108.7
C11 C10 H10B 108.7
C4 C10 H10B 108.7
H10A C10 H10B 107.6
C10 C11 H11A 109.5
C10 C11 H11B 109.5
H11A C11 H11B 109.5
C10 C11 H11C 109.5
H11A C11 H11C 109.5
H11B C11 H11C 109.5
C13 C12 C5 112.8(13)
C13 C12 H12A 109.0
C5 C12 H12A 109.0
C13 C12 H12B 109.0
C5 C12 H12B 109.0
H12A C12 H12B 107.8
C12 C13 H13A 109.5
C12 C13 H13B 109.5
H13A C13 H13B 109.5
C12 C13 H13C 109.5
H13A C13 H13C 109.5
H13B C13 H13C 109.5
C19 C14 C15 116.0(10)
C19 C14 C1 123.9(9)
C15 C14 C1 120.1(10)
C16 C15 C14 121.2(11)
C16 C15 H15 119.4
C14 C15 H15 119.4
C17 C16 C15 120.2(11)
C17 C16 H16 119.9
C15 C16 H16 119.9
C16 C17 C18 120.2(11)
C16 C17 H17 119.9
C18 C17 H17 119.9
C19 C18 C17 117.1(11)
C19 C18 H18 121.5
C17 C18 H18 121.5
C14 C19 C18 125.3(11)
C14 C19 P1 111.6(7)
C18 C19 P1 123.1(9)
C25 C20 C21 116.8(13)
C25 C20 P1 121.0(12)
C21 C20 P1 121.6(11)
C22 C21 C20 116.4(13)
C22 C21 H21 121.8
C20 C21 H21 121.8
C23 C22 C21 125.7(16)
C23 C22 H22 117.1
C21 C22 H22 117.1
C22 C23 C24 120.0(15)
C22 C23 H23 120.0
C24 C23 H23 120.0
C23 C24 C25 118.5(14)
C23 C24 H24 120.7
C25 C24 H24 120.7
C20 C25 C24 122.3(14)
C20 C25 H25 118.8
C24 C25 H25 118.8
C31 C26 C27 115.3(15)
C31 C26 P1 121.6(15)
C27 C26 P1 122.6(12)
C28 C27 C26 120.9(16)
C28 C27 H27 119.5
C26 C27 H27 119.5
C27 C28 C29 124.1(19)
C27 C28 H28 117.9
C29 C28 H28 117.9
C28 C29 C30 118.4(17)
C28 C29 H29 120.8
C30 C29 H29 120.8
C31 C30 C29 111.7(16)
C31 C30 H30 124.1
C29 C30 H30 124.1
C26 C31 C30 129.3(18)
C26 C31 H31 115.3
C30 C31 H31 115.3
C33 C32 C36 103.5(11)
C33 C32 C45 112.5(10)
C36 C32 C45 116.7(10)
C33 C32 Pd2 101.1(8)
C36 C32 Pd2 107.2(8)
C45 C32 Pd2 114.1(8)
C34 C33 C32 111.4(12)
C34 C33 C37 123.0(12)
C32 C33 C37 125.4(11)
C33 C34 C35 108.3(11)
C33 C34 C39 128.4(14)
C35 C34 C39 123.1(13)
C36 C35 C34 106.6(11)
C36 C35 C41 126.2(14)
C34 C35 C41 127.0(13)
C35 C36 C32 110.0(11)
C35 C36 C43 126.3(13)
C32 C36 C43 123.6(13)
C38 C37 C33 114.9(11)
C38 C37 H37A 108.5
C33 C37 H37A 108.5
C38 C37 H37B 108.5
C33 C37 H37B 108.5
H37A C37 H37B 107.5
C37 C38 H38A 109.5
C37 C38 H38B 109.5
H38A C38 H38B 109.5
C37 C38 H38C 109.5
H38A C38 H38C 109.5
H38B C38 H38C 109.5
C40 C39 C34 110.1(12)
C40 C39 H39A 109.6
C34 C39 H39A 109.6
C40 C39 H39B 109.6
C34 C39 H39B 109.6
H39A C39 H39B 108.2
C39 C40 H40A 109.5
C39 C40 H40B 109.5
H40A C40 H40B 109.5
C39 C40 H40C 109.5
H40A C40 H40C 109.5
H40B C40 H40C 109.5
C42 C41 C35 114.1(15)
C42 C41 H41A 108.7
C35 C41 H41A 108.7
C42 C41 H41B 108.7
C35 C41 H41B 108.7
H41A C41 H41B 107.6
C41 C42 H42A 109.5
C41 C42 H42B 109.5
H42A C42 H42B 109.5
C41 C42 H42C 109.5
H42A C42 H42C 109.5
H42B C42 H42C 109.5
C44 C43 C36 112.3(13)
C44 C43 H43A 109.1
C36 C43 H43A 109.1
C44 C43 H43B 109.1
C36 C43 H43B 109.1
H43A C43 H43B 107.9
C43 C44 H44A 109.5
C43 C44 H44B 109.5
H44A C44 H44B 109.5
C43 C44 H44C 109.5
H44A C44 H44C 109.5
H44B C44 H44C 109.5
C50 C45 C46 117.8(11)
C50 C45 C32 123.2(11)
C46 C45 C32 118.9(12)
C47 C46 C45 120.4(14)
C47 C46 H46 119.8
C45 C46 H46 119.8
C46 C47 C48 119.5(14)
C46 C47 H47 120.2
C48 C47 H47 120.2
C49 C48 C47 120.8(14)
C49 C48 H48 119.6
C47 C48 H48 119.6
C48 C49 C50 118.6(13)
C48 C49 H49 120.7
C50 C49 H49 120.7
C45 C50 C49 122.5(11)
C45 C50 P2 112.3(8)
C49 C50 P2 124.9(10)
C56 C51 C52 119.2(12)
C56 C51 P2 118.7(11)
C52 C51 P2 122.0(11)
C53 C52 C51 122.0(15)
C53 C52 H52 119.0
C51 C52 H52 119.0
C52 C53 C54 119.6(17)
C52 C53 H53 120.2
C54 C53 H53 120.2
C53 C54 C55 120.0(16)
C53 C54 H54 120.0
C55 C54 H54 120.0
C54 C55 C56 120.0(15)
C54 C55 H55 120.0
C56 C55 H55 120.0
C51 C56 C55 118.5(14)
C51 C56 H56 120.8
C55 C56 H56 120.8
C58 C57 C62 120.9(13)
C58 C57 P2 122.4(12)
C62 C57 P2 116.7(10)
C59 C58 C57 123.9(18)
C59 C58 H58 118.0
C57 C58 H58 118.0
C58 C59 C60 119.8(17)
C58 C59 H59 120.1
C60 C59 H59 120.1
C61 C60 C59 116.7(14)
C61 C60 H60 121.7
C59 C60 H60 121.7
C62 C61 C60 121.1(16)
C62 C61 H61 119.5
C60 C61 H61 119.5
C61 C62 C57 117.6(15)
C61 C62 H62 121.2
C57 C62 H62 121.2

loop_
_geom_bond_atom_site_label_1
_geom_bond_atom_site_label_2
_geom_bond_distance
Pd1 C1 2.090(10)
Pd1 P1 2.201(3)
Pd1 Cl2 2.403(3)
Pd1 Cl1 2.440(3)
Pd2 C32 2.118(12)
Pd2 P2 2.192(4)
Pd2 Cl2 2.414(3)
Pd2 Cl1 2.442(3)
P1 C26 1.774(16)
P1 C20 1.832(15)
P1 C19 1.837(12)
P2 C51 1.771(13)
P2 C50 1.838(11)
P2 C57 1.848(12)
C1 C2 1.49(2)
C1 C5 1.494(18)
C1 C14 1.501(13)
C2 C3 1.37(2)
C2 C6 1.533(19)
C3 C4 1.419(16)
C3 C8 1.51(2)
C4 C5 1.334(19)
C4 C10 1.50(2)
C5 C12 1.523(19)
C6 C7 1.46(2)
C6 H6A 0.9700
C6 H6B 0.9700
C7 H7A 0.9600
C7 H7B 0.9600
C7 H7C 0.9600
C8 C9 1.49(3)
C8 H8A 0.9700
C8 H8B 0.9700
C9 H9A 0.9600
C9 H9B 0.9600
C9 H9C 0.9600
C10 C11 1.465(18)
C10 H10A 0.9700
C10 H10B 0.9700
C11 H11A 0.9600
C11 H11B 0.9600
C11 H11C 0.9600
C12 C13 1.45(2)
C12 H12A 0.9700
C12 H12B 0.9700
C13 H13A 0.9600
C13 H13B 0.9600
C13 H13C 0.9600
C14 C19 1.342(14)
C14 C15 1.415(13)
C15 C16 1.382(15)
C15 H15 0.9300
C16 C17 1.367(16)
C16 H16 0.9300
C17 C18 1.401(15)
C17 H17 0.9300
C18 C19 1.385(13)
C18 H18 0.9300
C20 C25 1.382(18)
C20 C21 1.450(18)
C21 C22 1.380(18)
C21 H21 0.9300
C22 C23 1.279(19)
C22 H22 0.9300
C23 C24 1.382(19)
C23 H23 0.9300
C24 C25 1.384(17)
C24 H24 0.9300
C25 H25 0.9300
C26 C31 1.30(2)
C26 C27 1.42(2)
C27 C28 1.353(19)
C27 H27 0.9300
C28 C29 1.36(2)
C28 H28 0.9300
C29 C30 1.48(2)
C29 H29 0.9300
C30 C31 1.46(2)
C30 H30 0.9300
C31 H31 0.9300
C32 C33 1.443(16)
C32 C36 1.444(16)
C32 C45 1.509(16)
C33 C34 1.322(17)
C33 C37 1.579(16)
C34 C35 1.46(2)
C34 C39 1.583(18)
C35 C36 1.374(18)
C35 C41 1.535(19)
C36 C43 1.506(18)
C37 C38 1.549(17)
C37 H37A 0.9700
C37 H37B 0.9700
C38 H38A 0.9600
C38 H38B 0.9600
C38 H38C 0.9600
C39 C40 1.55(2)
C39 H39A 0.9700
C39 H39B 0.9700
C40 H40A 0.9600
C40 H40B 0.9600
C40 H40C 0.9600
C41 C42 1.414(19)
C41 H41A 0.9700
C41 H41B 0.9700
C42 H42A 0.9600
C42 H42B 0.9600
C42 H42C 0.9600
C43 C44 1.50(2)
C43 H43A 0.9700
C43 H43B 0.9700
C44 H44A 0.9600
C44 H44B 0.9600
C44 H44C 0.9600
C45 C50 1.332(15)
C45 C46 1.431(15)
C46 C47 1.373(18)
C46 H46 0.9300
C47 C48 1.40(2)
C47 H47 0.9300
C48 C49 1.354(17)
C48 H48 0.9300
C49 C50 1.422(15)
C49 H49 0.9300
C51 C56 1.372(17)
C51 C52 1.421(16)
C52 C53 1.329(19)
C52 H52 0.9300
C53 C54 1.38(2)
C53 H53 0.9300
C54 C55 1.399(19)
C54 H54 0.9300
C55 C56 1.404(18)
C55 H55 0.9300
C56 H56 0.9300
C57 C58 1.327(18)
C57 C62 1.392(17)
C58 C59 1.292(18)
C58 H58 0.9300
C59 C60 1.44(2)
C59 H59 0.9300
C60 C61 1.40(2)
C60 H60 0.9300
C61 C62 1.387(18)
C61 H61 0.9300
C62 H62 0.9300
